data_4316190
loop_
_publ_author_name
'Kae Tabuchi'
'Hideki Sugimoto'
'Atsushi Kunishita'
'Nobutaka Fujieda'
'Shinobu Itoh'

_publ_section_title
;
 Oxygenation Chemistry at a Mononuclear Copper(II) Hydroquinone System
 with O2
;
_journal_name_full 'Inorganic Chemistry'
_journal_page_first 6820
_journal_page_last 6822
_journal_paper_doi 10.1021/ic101037v
_journal_volume 49
_journal_year 2010
_chemical_formula_moiety 'C31 H27 Cl2 Cu N3 O10 '
_chemical_formula_sum 'C31 H27 Cl2 Cu N3 O10'
_chemical_formula_weight 736.02
_space_group_IT_number 15
_symmetry_cell_setting monoclinic
_symmetry_Int_Tables_number 15
_symmetry_space_group_name_Hall '-C 2yc'
_symmetry_space_group_name_H-M 'C 1 2/c 1'
_cell_angle_alpha 90.0000
_cell_angle_beta 95.990(6)
_cell_angle_gamma 90.0000
_cell_formula_units_Z 8
_cell_length_a 25.532(9)
_cell_length_b 10.417(4)
_cell_length_c 23.355(9)
_cell_measurement_reflns_used 7879
_cell_measurement_temperature 113.1
_cell_measurement_theta_max 27.5
_cell_measurement_theta_min 3.1
_cell_volume 6178(4)
_computing_cell_refinement CrystalClear
_computing_data_collection CrystalClear
_computing_data_reduction CrystalStructure
_computing_publication_material 'CrystalStructure 3.8'
_computing_structure_refinement SHELXL
_computing_structure_solution 'DIRDIF99 (PATTY)'
_diffrn_ambient_temperature 113.1
_diffrn_detector_area_resol_mean 7.31
_diffrn_measured_fraction_theta_full 0.988
_diffrn_measured_fraction_theta_max 0.988
_diffrn_measurement_device_type 'Rigaku Mercury'
_diffrn_measurement_method \w
_diffrn_radiation_type 'Mo K\a'
_diffrn_radiation_wavelength 0.71075
_diffrn_reflns_av_R_equivalents 0.133
_diffrn_reflns_limit_h_max 33
_diffrn_reflns_limit_h_min -28
_diffrn_reflns_limit_k_max 9
_diffrn_reflns_limit_k_min -13
_diffrn_reflns_limit_l_max 30
_diffrn_reflns_limit_l_min -30
_diffrn_reflns_number 22492
_diffrn_reflns_theta_full 27.50
_diffrn_reflns_theta_max 27.50
_exptl_absorpt_coefficient_mu 0.944
_exptl_absorpt_correction_T_max 0.963
_exptl_absorpt_correction_T_min 0.306
_exptl_absorpt_correction_type multi-scan
_exptl_absorpt_process_details 'Jacobson, R. (1998) Private communication'
_exptl_crystal_colour red
_exptl_crystal_density_diffrn 1.583
_exptl_crystal_density_method 'not measured'
_exptl_crystal_description prism
_exptl_crystal_F_000 3016.00
_exptl_crystal_size_max 0.38
_exptl_crystal_size_mid 0.22
_exptl_crystal_size_min 0.04
_refine_diff_density_max 1.51
_refine_diff_density_min -0.78
_refine_ls_extinction_method none
_refine_ls_goodness_of_fit_ref 0.827
_refine_ls_hydrogen_treatment refall
_refine_ls_number_parameters 426
_refine_ls_number_reflns 7052
_refine_ls_R_factor_gt 0.0757
_refine_ls_shift/su_max 0.0000
_refine_ls_structure_factor_coef Fsqd
_refine_ls_weighting_details 'w = 1/[\s^2^(Fo^2^)+(0.1000P)^2^+0.0000P] where P=(Fo^2^+2Fc^2^)/3'
_refine_ls_weighting_scheme calc
_refine_ls_wR_factor_ref 0.2052
_reflns_number_gt 3602
_reflns_number_total 7017
_reflns_threshold_expression F^2^>2.0\s(F^2^)
_cod_data_source_file ic101037v_si_003_1.cif
_cod_data_source_block '__CuL4H'
_cod_original_formula_sum 'C31 H27 Cl2 Cu N3 O10 '
_cod_database_code 4316190

loop_
_symmetry_equiv_pos_site_id
_symmetry_equiv_pos_as_xyz
1 +X,+Y,+Z
2 -X,+Y,1/2-Z
3 -X,-Y,-Z
4 +X,-Y,1/2+Z
5 1/2+X,1/2+Y,+Z
6 1/2-X,1/2+Y,1/2-Z
7 1/2-X,1/2-Y,-Z
8 1/2+X,1/2-Y,1/2+Z

loop_
_atom_site_label
_atom_site_type_symbol
_atom_site_fract_x
_atom_site_fract_y
_atom_site_fract_z
_atom_site_U_iso_or_equiv
_atom_site_adp_type
_atom_site_occupancy
_atom_site_symmetry_multiplicity
_atom_site_calc_flag
_atom_site_refinement_flags
_atom_site_disorder_assembly
_atom_site_disorder_group
Cu(1) Cu 0.19448(2) 0.19204(5) 0.16675(2) 0.02411(18) Uani 1.00 1 d . . .
Cl(1) Cl 0.13083(6) -0.35243(11) 0.03979(5) 0.0387(3) Uani 1.00 1 d . . .
O(1) O 0.22960(13) 0.3370(2) 0.20376(12) 0.0259(7) Uani 1.00 1 d . . .
O(2) O 0.26096(13) 0.5432(2) 0.26372(12) 0.0257(7) Uani 1.00 1 d . . .
O(3) O 0.30174(15) 0.7521(2) 0.09741(12) 0.0335(8) Uani 1.00 1 d . . .
O(4) O 0.30752(15) 0.5311(2) 0.05015(12) 0.0343(8) Uani 1.00 1 d . . .
O(5) O 0.1669(3) -0.2714(5) 0.0170(2) 0.135(3) Uani 1.00 1 d . . .
O(6) O 0.1008(2) -0.4245(6) -0.0005(3) 0.143(3) Uani 1.00 1 d . . .
O(7) O 0.0993(2) -0.2742(4) 0.07273(19) 0.0646(12) Uani 1.00 1 d . . .
O(8) O 0.4980(9) 0.165(2) 0.1729(10) 0.179(8) Uiso 0.50 1 d P . .
O(9) O 0.4980(11) 0.081(2) 0.1693(11) 0.228(12) Uiso 0.50 1 d P . .
O(10) O 0.1608(2) -0.4459(5) 0.07530(19) 0.0937(19) Uani 1.00 1 d . . .
N(1) N 0.24593(16) 0.1888(3) 0.10998(14) 0.0236(8) Uani 1.00 1 d . . .
N(2) N 0.13158(16) 0.1701(3) 0.21177(15) 0.0250(8) Uani 1.00 1 d . . .
N(3) N 0.16608(17) 0.0340(3) 0.12457(15) 0.0255(8) Uani 1.00 1 d . . .
C(1) C 0.2766(2) 0.2872(3) 0.09559(17) 0.0245(10) Uani 1.00 1 d . . .
C(2) C 0.27331(19) 0.4103(3) 0.12450(17) 0.0231(9) Uani 1.00 1 d . . .
C(3) C 0.25317(19) 0.4220(3) 0.17738(16) 0.0230(9) Uani 1.00 1 d . . .
C(4) C 0.26294(18) 0.5468(3) 0.21142(18) 0.0216(9) Uani 1.00 1 d . . .
C(5) C 0.2745(2) 0.6631(3) 0.18113(18) 0.0244(10) Uani 1.00 1 d . . .
C(6) C 0.2873(2) 0.6525(3) 0.12758(19) 0.0258(10) Uani 1.00 1 d . . .
C(7) C 0.29075(19) 0.5253(3) 0.09751(18) 0.0237(9) Uani 1.00 1 d . . .
C(8) C 0.3133(2) 0.2618(4) 0.05600(18) 0.0297(11) Uani 1.00 1 d . . .
C(9) C 0.3164(2) 0.1449(4) 0.0309(2) 0.0349(12) Uani 1.00 1 d . . .
C(10) C 0.2837(2) 0.0459(4) 0.04540(18) 0.0309(11) Uani 1.00 1 d . . .
C(11) C 0.2494(2) 0.0707(3) 0.08628(17) 0.0253(10) Uani 1.00 1 d . . .
C(12) C 0.2143(2) -0.0294(3) 0.10913(19) 0.0261(10) Uani 1.00 1 d . . .
C(13) C 0.1100(2) 0.2490(4) 0.2501(2) 0.0306(10) Uani 1.00 1 d . . .
C(14) C 0.1236(2) 0.3878(4) 0.2536(2) 0.0295(10) Uani 1.00 1 d . . .
C(15) C 0.1312(2) 0.4477(4) 0.3068(2) 0.0354(12) Uani 1.00 1 d . . .
C(16) C 0.1404(2) 0.5790(4) 0.3110(2) 0.0378(12) Uani 1.00 1 d . . .
C(17) C 0.1417(2) 0.6514(4) 0.2615(2) 0.0375(12) Uani 1.00 1 d . . .
C(18) C 0.1351(2) 0.5929(4) 0.2081(2) 0.0410(13) Uani 1.00 1 d . . .
C(19) C 0.1263(2) 0.4618(4) 0.2039(2) 0.0358(12) Uani 1.00 1 d . . .
C(20) C 0.0750(2) 0.2028(4) 0.2863(2) 0.0380(12) Uani 1.00 1 d . . .
C(21) C 0.0602(2) 0.0753(4) 0.2843(2) 0.0405(13) Uani 1.00 1 d . . .
C(22) C 0.0799(2) -0.0031(4) 0.2441(2) 0.0367(12) Uani 1.00 1 d . . .
C(23) C 0.1148(2) 0.0462(4) 0.20857(19) 0.0294(10) Uani 1.00 1 d . . .
C(24) C 0.1383(2) -0.0402(4) 0.16729(19) 0.0298(11) Uani 1.00 1 d . . .
C(25) C 0.1308(2) 0.0548(4) 0.06981(18) 0.0316(11) Uani 1.00 1 d . . .
C(26) C 0.0806(2) 0.1243(5) 0.07487(19) 0.0396(12) Uani 1.00 1 d . . .
C(27) C 0.0815(3) 0.2600(6) 0.0765(2) 0.0588(18) Uani 1.00 1 d . . .
C(28) C 0.0322(4) 0.3230(10) 0.0780(3) 0.106(4) Uani 1.00 1 d . . .
C(29) C -0.0129(5) 0.2597(15) 0.0774(3) 0.125(5) Uani 1.00 1 d . . .
C(30) C -0.0131(3) 0.1288(12) 0.0757(3) 0.105(3) Uani 1.00 1 d . . .
C(31) C 0.0344(2) 0.0605(8) 0.0748(2) 0.0667(19) Uani 1.00 1 d . . .
C(32) C 0.4740(3) 0.2277(9) 0.1332(3) 0.085(2) Uiso 1.00 1 d . . .
C(33) C 0.4860(5) 0.3101(10) 0.1686(4) 0.041(2) Uiso 0.50 1 d P . .
C(34) C 0.4670(7) 0.1687(16) 0.0759(7) 0.071(4) Uiso 0.50 1 d P . .
C(35) C 0.4517(8) 0.3298(16) 0.1458(7) 0.088(5) Uiso 0.50 1 d P . .
C(36) C 0.4602(9) 0.228(2) 0.0712(9) 0.110(7) Uiso 0.50 1 d P . .
H(1) H 0.2730 0.7447 0.1990 0.029 Uiso 1.00 1 c R . .
H(2) H 0.3364 0.3282 0.0466 0.036 Uiso 1.00 1 c R . .
H(3) H 0.3409 0.1307 0.0036 0.042 Uiso 1.00 1 c R . .
H(4) H 0.2848 -0.0361 0.0278 0.037 Uiso 1.00 1 c R . .
H(5) H 0.2052 -0.0959 0.0795 0.031 Uiso 1.00 1 c R . .
H(6) H 0.2329 -0.0715 0.1434 0.031 Uiso 1.00 1 c R . .
H(7) H 0.1302 0.3984 0.3409 0.042 Uiso 1.00 1 c R . .
H(8) H 0.1456 0.6190 0.3477 0.045 Uiso 1.00 1 c R . .
H(9) H 0.1473 0.7415 0.2643 0.045 Uiso 1.00 1 c R . .
H(10) H 0.1365 0.6427 0.1742 0.049 Uiso 1.00 1 c R . .
H(11) H 0.1222 0.4218 0.1672 0.043 Uiso 1.00 1 c R . .
H(12) H 0.0611 0.2592 0.3128 0.046 Uiso 1.00 1 c R . .
H(13) H 0.0370 0.0424 0.3100 0.049 Uiso 1.00 1 c R . .
H(14) H 0.0694 -0.0905 0.2408 0.044 Uiso 1.00 1 c R . .
H(15) H 0.1636 -0.0991 0.1889 0.036 Uiso 1.00 1 c R . .
H(16) H 0.1101 -0.0928 0.1466 0.036 Uiso 1.00 1 c R . .
H(17) H 0.1509 0.1030 0.0428 0.038 Uiso 1.00 1 c R . .
H(18) H 0.1221 -0.0302 0.0523 0.038 Uiso 1.00 1 c R . .
H(19) H 0.1135 0.3068 0.0765 0.071 Uiso 1.00 1 c R . .
H(20) H 0.0316 0.4141 0.0796 0.128 Uiso 1.00 1 c R . .
H(21) H -0.0450 0.3054 0.0781 0.150 Uiso 1.00 1 c R . .
H(22) H -0.0455 0.0836 0.0751 0.126 Uiso 1.00 1 c R . .
H(23) H 0.0340 -0.0307 0.0742 0.080 Uiso 1.00 1 c R . .

loop_
_atom_site_aniso_label
_atom_site_aniso_U_11
_atom_site_aniso_U_22
_atom_site_aniso_U_33
_atom_site_aniso_U_12
_atom_site_aniso_U_13
_atom_site_aniso_U_23
Cu(1) 0.0377(4) 0.0149(2) 0.0215(3) -0.0016(2) 0.0110(2) -0.0003(2)
Cl(1) 0.0580(9) 0.0263(5) 0.0330(6) -0.0041(5) 0.0099(6) -0.0041(4)
O(1) 0.041(2) 0.0159(13) 0.0228(15) -0.0014(13) 0.0113(14) 0.0019(11)
O(2) 0.036(2) 0.0215(14) 0.0214(15) -0.0026(13) 0.0085(13) -0.0036(11)
O(3) 0.059(2) 0.0164(14) 0.0266(16) -0.0048(15) 0.0112(15) 0.0030(12)
O(4) 0.062(2) 0.0222(15) 0.0224(15) -0.0035(15) 0.0216(16) 0.0031(12)
O(5) 0.243(9) 0.062(3) 0.122(4) -0.040(4) 0.127(5) -0.028(3)
O(6) 0.095(5) 0.122(4) 0.193(6) 0.049(3) -0.074(4) -0.113(4)
O(7) 0.068(3) 0.064(2) 0.063(2) 0.015(2) 0.015(2) -0.020(2)
O(10) 0.126(5) 0.107(4) 0.048(2) 0.061(3) 0.012(2) -0.006(2)
N(1) 0.039(2) 0.0163(16) 0.0171(17) 0.0009(15) 0.0103(16) 0.0021(13)
N(2) 0.032(2) 0.0194(17) 0.0248(18) -0.0021(15) 0.0071(16) 0.0006(14)
N(3) 0.039(2) 0.0156(16) 0.0230(18) -0.0030(15) 0.0107(17) -0.0013(14)
C(1) 0.039(3) 0.019(2) 0.0164(19) -0.0023(18) 0.0059(19) 0.0019(16)
C(2) 0.037(2) 0.0141(18) 0.020(2) -0.0023(17) 0.0114(19) 0.0002(16)
C(3) 0.037(2) 0.0156(19) 0.0169(19) 0.0034(17) 0.0049(18) -0.0008(15)
C(4) 0.024(2) 0.0175(19) 0.025(2) -0.0004(16) 0.0091(18) -0.0002(16)
C(5) 0.038(3) 0.0109(18) 0.025(2) -0.0015(17) 0.0075(19) -0.0018(15)
C(6) 0.038(3) 0.0126(18) 0.029(2) -0.0050(18) 0.011(2) -0.0002(16)
C(7) 0.033(2) 0.0176(19) 0.022(2) -0.0018(18) 0.0101(19) -0.0004(16)
C(8) 0.046(3) 0.019(2) 0.025(2) -0.001(2) 0.011(2) 0.0032(18)
C(9) 0.052(3) 0.028(2) 0.027(2) 0.007(2) 0.019(2) 0.0026(19)
C(10) 0.054(3) 0.017(2) 0.023(2) 0.003(2) 0.012(2) -0.0004(17)
C(11) 0.039(3) 0.0164(19) 0.021(2) -0.0004(18) 0.0059(19) 0.0018(16)
C(12) 0.040(3) 0.0147(19) 0.025(2) -0.0008(18) 0.011(2) -0.0002(16)
C(13) 0.037(3) 0.026(2) 0.031(2) 0.006(2) 0.014(2) -0.0021(19)
C(14) 0.031(3) 0.024(2) 0.036(2) 0.0020(19) 0.014(2) -0.0002(19)
C(15) 0.043(3) 0.026(2) 0.039(2) 0.007(2) 0.017(2) 0.002(2)
C(16) 0.045(3) 0.027(2) 0.043(2) 0.004(2) 0.012(2) -0.007(2)
C(17) 0.038(3) 0.023(2) 0.054(3) 0.003(2) 0.015(2) -0.004(2)
C(18) 0.051(3) 0.024(2) 0.049(3) 0.006(2) 0.015(2) 0.008(2)
C(19) 0.051(3) 0.024(2) 0.035(2) 0.005(2) 0.013(2) -0.000(2)
C(20) 0.040(3) 0.028(2) 0.049(3) -0.003(2) 0.021(2) -0.004(2)
C(21) 0.044(3) 0.033(2) 0.048(3) -0.007(2) 0.021(2) 0.006(2)
C(22) 0.041(3) 0.026(2) 0.046(2) -0.009(2) 0.019(2) 0.000(2)
C(23) 0.038(3) 0.022(2) 0.028(2) -0.001(2) 0.005(2) 0.0001(18)
C(24) 0.044(3) 0.018(2) 0.028(2) -0.007(2) 0.005(2) 0.0017(17)
C(25) 0.042(3) 0.032(2) 0.021(2) -0.002(2) 0.007(2) 0.0007(18)
C(26) 0.046(3) 0.052(3) 0.022(2) 0.005(2) 0.008(2) 0.003(2)
C(27) 0.085(5) 0.057(3) 0.037(3) 0.028(3) 0.013(3) 0.011(2)
C(28) 0.127(9) 0.141(8) 0.055(4) 0.101(8) 0.030(5) 0.036(4)
C(29) 0.100(9) 0.226(14) 0.053(4) 0.097(10) 0.020(5) 0.032(7)
C(30) 0.049(5) 0.222(12) 0.046(4) 0.014(7) 0.008(3) 0.010(6)
C(31) 0.047(4) 0.112(5) 0.041(3) -0.006(4) 0.003(3) 0.001(3)

loop_
_atom_type_symbol
_atom_type_description
_atom_type_scat_dispersion_real
_atom_type_scat_dispersion_imag
_atom_type_scat_source
C C 0.003 0.002
;
International Tables for Crystallography
(1992, Vol. C, Tables 4.2.6.8 and 6.1.1.4)
;
H H 0.000 0.000
;
International Tables for Crystallography
(1992, Vol. C, Table 6.1.1.4)
;
Cl Cl 0.148 0.159
;
International Tables for Crystallography
(1992, Vol. C, Tables 4.2.6.8 and 6.1.1.4)
;
Cu Cu 0.320 1.265
;
International Tables for Crystallography
(1992, Vol. C, Tables 4.2.6.8 and 6.1.1.4)
;
N N 0.006 0.003
;
International Tables for Crystallography
(1992, Vol. C, Tables 4.2.6.8 and 6.1.1.4)
;
O O 0.011 0.006
;
International Tables for Crystallography
(1992, Vol. C, Tables 4.2.6.8 and 6.1.1.4)
;

loop_
_geom_angle_atom_site_label_1
_geom_angle_atom_site_label_2
_geom_angle_atom_site_label_3
_geom_angle
_geom_angle_publ_flag
_geom_angle_site_symmetry_1
_geom_angle_site_symmetry_2
_geom_angle_site_symmetry_3
O(1) Cu(1) N(1) 90.20(13) yes . . .
O(1) Cu(1) N(2) 102.36(13) yes . . .
O(1) Cu(1) N(3) 173.03(16) yes . . .
N(1) Cu(1) N(2) 166.82(14) yes . . .
N(1) Cu(1) N(3) 83.56(15) yes . . .
N(2) Cu(1) N(3) 84.10(15) yes . . .
O(5) Cl(1) O(6) 114.5(4) yes . . .
O(5) Cl(1) O(7) 107.0(3) yes . . .
O(5) Cl(1) O(10) 107.2(3) yes . . .
O(6) Cl(1) O(7) 112.0(3) yes . . .
O(6) Cl(1) O(10) 104.4(3) yes . . .
O(7) Cl(1) O(10) 111.7(2) yes . . .
Cu(1) O(1) C(3) 123.7(2) yes . . .
O(9) O(8) C(32) 117(2) yes . . .
O(9) O(8) C(33) 166(3) yes . . .
C(32) O(8) C(33) 49.8(10) yes . . .
Cu(1) N(1) C(1) 126.9(2) yes . . .
Cu(1) N(1) C(11) 111.6(2) yes . . .
C(1) N(1) C(11) 121.5(3) yes . . .
Cu(1) N(2) C(13) 131.8(3) yes . . .
Cu(1) N(2) C(23) 109.9(3) yes . . .
C(13) N(2) C(23) 117.3(4) yes . . .
Cu(1) N(3) C(12) 102.6(2) yes . . .
Cu(1) N(3) C(24) 105.5(2) yes . . .
Cu(1) N(3) C(25) 116.9(2) yes . . .
C(12) N(3) C(24) 113.4(3) yes . . .
C(12) N(3) C(25) 107.4(3) yes . . .
C(24) N(3) C(25) 111.0(3) yes . . .
N(1) C(1) C(2) 119.3(4) yes . . .
N(1) C(1) C(8) 117.5(3) yes . . .
C(2) C(1) C(8) 122.9(4) yes . . .
C(1) C(2) C(3) 122.2(3) yes . . .
C(1) C(2) C(7) 119.5(3) yes . . .
C(3) C(2) C(7) 118.3(3) yes . . .
O(1) C(3) C(2) 127.6(3) yes . . .
O(1) C(3) C(4) 113.6(3) yes . . .
C(2) C(3) C(4) 118.7(3) yes . . .
O(2) C(4) C(3) 118.0(3) yes . . .
O(2) C(4) C(5) 122.9(3) yes . . .
C(3) C(4) C(5) 119.1(3) yes . . .
C(4) C(5) C(6) 118.2(3) yes . . .
O(3) C(6) C(5) 122.9(3) yes . . .
O(3) C(6) C(7) 114.0(3) yes . . .
C(5) C(6) C(7) 122.9(3) yes . . .
O(4) C(7) C(2) 125.8(3) yes . . .
O(4) C(7) C(6) 114.8(3) yes . . .
C(2) C(7) C(6) 119.3(3) yes . . .
C(1) C(8) C(9) 121.7(4) yes . . .
C(8) C(9) C(10) 119.7(4) yes . . .
C(9) C(10) C(11) 118.0(4) yes . . .
N(1) C(11) C(10) 121.5(4) yes . . .
N(1) C(11) C(12) 114.6(3) yes . . .
C(10) C(11) C(12) 123.8(3) yes . . .
N(3) C(12) C(11) 108.6(3) yes . . .
N(2) C(13) C(14) 120.7(4) yes . . .
N(2) C(13) C(20) 121.4(4) yes . . .
C(14) C(13) C(20) 117.9(4) yes . . .
C(13) C(14) C(15) 119.9(4) yes . . .
C(13) C(14) C(19) 121.3(4) yes . . .
C(15) C(14) C(19) 118.7(4) yes . . .
C(14) C(15) C(16) 120.9(4) yes . . .
C(15) C(16) C(17) 119.8(4) yes . . .
C(16) C(17) C(18) 120.1(4) yes . . .
C(17) C(18) C(19) 120.1(4) yes . . .
C(14) C(19) C(18) 120.3(4) yes . . .
C(13) C(20) C(21) 120.6(4) yes . . .
C(20) C(21) C(22) 118.3(5) yes . . .
C(21) C(22) C(23) 119.6(4) yes . . .
N(2) C(23) C(22) 122.7(4) yes . . .
N(2) C(23) C(24) 117.6(4) yes . . .
C(22) C(23) C(24) 119.6(4) yes . . .
N(3) C(24) C(23) 111.7(3) yes . . .
N(3) C(25) C(26) 116.6(3) yes . . .
C(25) C(26) C(27) 118.5(5) yes . . .
C(25) C(26) C(31) 121.3(5) yes . . .
C(27) C(26) C(31) 120.1(6) yes . . .
C(26) C(27) C(28) 116.7(7) yes . . .
C(27) C(28) C(29) 122.6(10) yes . . .
C(28) C(29) C(30) 120.0(12) yes . . .
C(29) C(30) C(31) 120.3(9) yes . . .
C(26) C(31) C(30) 120.3(8) yes . . .
O(8) C(32) C(33) 78.3(13) yes . . .
O(8) C(32) C(34) 117.5(14) yes . . .
O(8) C(32) C(35) 118.2(15) yes . . .
O(8) C(32) C(36) 142.5(16) yes . . .
C(33) C(32) C(34) 156.9(12) yes . . .
C(33) C(32) C(35) 47.7(10) yes . . .
C(33) C(32) C(36) 134.1(13) yes . . .
C(34) C(32) C(35) 123.6(12) yes . . .
C(34) C(32) C(36) 25.7(11) yes . . .
C(35) C(32) C(36) 99.3(13) yes . . .
O(8) C(33) C(32) 51.9(10) yes . . .
O(8) C(33) C(35) 113.2(15) yes . . .
C(32) C(33) C(35) 68.7(12) yes . . .
C(32) C(34) C(36) 76(2) yes . . .
C(32) C(35) C(33) 63.6(12) yes . . .
C(32) C(36) C(34) 78(2) yes . . .
C(4) C(5) H(1) 120.9 no . . .
C(6) C(5) H(1) 120.9 no . . .
C(1) C(8) H(2) 119.1 no . . .
C(9) C(8) H(2) 119.1 no . . .
C(8) C(9) H(3) 120.2 no . . .
C(10) C(9) H(3) 120.2 no . . .
C(9) C(10) H(4) 121.0 no . . .
C(11) C(10) H(4) 121.0 no . . .
N(3) C(12) H(5) 110.0 no . . .
N(3) C(12) H(6) 110.0 no . . .
C(11) C(12) H(5) 110.0 no . . .
C(11) C(12) H(6) 110.0 no . . .
H(5) C(12) H(6) 108.4 no . . .
C(14) C(15) H(7) 119.6 no . . .
C(16) C(15) H(7) 119.5 no . . .
C(15) C(16) H(8) 120.1 no . . .
C(17) C(16) H(8) 120.1 no . . .
C(16) C(17) H(9) 119.9 no . . .
C(18) C(17) H(9) 119.9 no . . .
C(17) C(18) H(10) 120.0 no . . .
C(19) C(18) H(10) 119.9 no . . .
C(14) C(19) H(11) 119.8 no . . .
C(18) C(19) H(11) 119.8 no . . .
C(13) C(20) H(12) 119.7 no . . .
C(21) C(20) H(12) 119.7 no . . .
C(20) C(21) H(13) 120.9 no . . .
C(22) C(21) H(13) 120.9 no . . .
C(21) C(22) H(14) 120.2 no . . .
C(23) C(22) H(14) 120.2 no . . .
N(3) C(24) H(15) 109.3 no . . .
N(3) C(24) H(16) 109.3 no . . .
C(23) C(24) H(15) 109.3 no . . .
C(23) C(24) H(16) 109.3 no . . .
H(15) C(24) H(16) 107.9 no . . .
N(3) C(25) H(17) 108.1 no . . .
N(3) C(25) H(18) 108.1 no . . .
C(26) C(25) H(17) 108.1 no . . .
C(26) C(25) H(18) 108.1 no . . .
H(17) C(25) H(18) 107.3 no . . .
C(26) C(27) H(19) 121.6 no . . .
C(28) C(27) H(19) 121.6 no . . .
C(27) C(28) H(20) 118.7 no . . .
C(29) C(28) H(20) 118.7 no . . .
C(28) C(29) H(21) 120.0 no . . .
C(30) C(29) H(21) 120.0 no . . .
C(29) C(30) H(22) 119.9 no . . .
C(31) C(30) H(22) 119.9 no . . .
C(26) C(31) H(23) 119.9 no . . .
C(30) C(31) H(23) 119.9 no . . .

loop_
_geom_bond_atom_site_label_1
_geom_bond_atom_site_label_2
_geom_bond_distance
_geom_bond_publ_flag
_geom_bond_site_symmetry_1
_geom_bond_site_symmetry_2
Cu(1) O(1) 1.916(2) yes . .
Cu(1) N(1) 1.962(3) yes . .
Cu(1) N(2) 2.022(4) yes . .
Cu(1) N(3) 2.014(3) yes . .
Cl(1) O(5) 1.395(7) yes . .
Cl(1) O(6) 1.374(6) yes . .
Cl(1) O(7) 1.427(5) yes . .
Cl(1) O(10) 1.445(5) yes . .
O(1) C(3) 1.266(5) yes . .
O(2) C(4) 1.228(5) yes . .
O(3) C(6) 1.328(5) yes . .
O(4) C(7) 1.229(5) yes . .
O(8) O(9) 0.87(3) yes . .
O(8) C(32) 1.24(2) yes . .
O(8) C(33) 1.55(2) yes . .
N(1) C(1) 1.352(5) yes . .
N(1) C(11) 1.356(5) yes . .
N(2) C(13) 1.372(6) yes . .
N(2) C(23) 1.360(5) yes . .
N(3) C(12) 1.475(6) yes . .
N(3) C(24) 1.498(6) yes . .
N(3) C(25) 1.501(5) yes . .
C(1) C(2) 1.456(5) yes . .
C(1) C(8) 1.409(6) yes . .
C(2) C(3) 1.392(5) yes . .
C(2) C(7) 1.445(5) yes . .
C(3) C(4) 1.531(5) yes . .
C(4) C(5) 1.449(5) yes . .
C(5) C(6) 1.330(6) yes . .
C(6) C(7) 1.507(5) yes . .
C(8) C(9) 1.357(6) yes . .
C(9) C(10) 1.392(7) yes . .
C(10) C(11) 1.385(6) yes . .
C(11) C(12) 1.507(6) yes . .
C(13) C(14) 1.488(6) yes . .
C(13) C(20) 1.379(7) yes . .
C(14) C(15) 1.385(6) yes . .
C(14) C(19) 1.402(6) yes . .
C(15) C(16) 1.389(6) yes . .
C(16) C(17) 1.383(7) yes . .
C(17) C(18) 1.383(7) yes . .
C(18) C(19) 1.386(6) yes . .
C(20) C(21) 1.381(6) yes . .
C(21) C(22) 1.379(7) yes . .
C(22) C(23) 1.380(7) yes . .
C(23) C(24) 1.490(6) yes . .
C(25) C(26) 1.486(7) yes . .
C(26) C(27) 1.414(8) yes . .
C(26) C(31) 1.356(9) yes . .
C(27) C(28) 1.425(14) yes . .
C(28) C(29) 1.324(18) yes . .
C(29) C(30) 1.36(2) yes . .
C(30) C(31) 1.408(13) yes . .
C(32) C(33) 1.208(14) yes . .
C(32) C(34) 1.467(18) yes . .
C(32) C(35) 1.26(2) yes . .
C(32) C(36) 1.46(2) yes . .
C(33) C(35) 1.00(2) yes . .
C(34) C(36) 0.65(2) yes . .
C(5) H(1) 0.950 no . .
C(8) H(2) 0.950 no . .
C(9) H(3) 0.950 no . .
C(10) H(4) 0.950 no . .
C(12) H(5) 0.990 no . .
C(12) H(6) 0.990 no . .
C(15) H(7) 0.950 no . .
C(16) H(8) 0.950 no . .
C(17) H(9) 0.950 no . .
C(18) H(10) 0.950 no . .
C(19) H(11) 0.950 no . .
C(20) H(12) 0.950 no . .
C(21) H(13) 0.950 no . .
C(22) H(14) 0.950 no . .
C(24) H(15) 0.990 no . .
C(24) H(16) 0.990 no . .
C(25) H(17) 0.990 no . .
C(25) H(18) 0.990 no . .
C(27) H(19) 0.950 no . .
C(28) H(20) 0.950 no . .
C(29) H(21) 0.950 no . .
C(30) H(22) 0.950 no . .
C(31) H(23) 0.950 no . .

loop_
_geom_contact_atom_site_label_1
_geom_contact_atom_site_label_2
_geom_contact_distance
_geom_contact_publ_flag
_geom_contact_site_symmetry_1
_geom_contact_site_symmetry_2
Cu(1) O(2) 2.439(2) ? . 6_545
Cu(1) C(4) 3.305(4) ? . 6_545
Cu(1) C(5) 3.571(4) ? . 6_545
O(1) O(2) 3.157(3) ? . 6_545
O(1) C(5) 3.253(4) ? . 6_545
O(2) Cu(1) 2.439(2) ? . 6_555
O(2) O(1) 3.157(3) ? . 6_555
O(2) N(1) 3.338(4) ? . 6_555
O(2) N(2) 3.046(5) ? . 6_555
O(2) N(3) 3.045(4) ? . 6_555
O(2) C(11) 3.552(4) ? . 6_555
O(2) C(12) 3.066(5) ? . 6_555
O(2) C(23) 3.170(6) ? . 6_555
O(2) C(24) 3.017(5) ? . 6_555
O(3) O(5) 2.877(7) ? . 7_555
O(3) C(10) 3.307(5) ? . 1_565
O(3) C(11) 3.577(5) ? . 1_565
O(3) C(12) 3.219(5) ? . 1_565
O(3) C(15) 3.360(5) ? . 6_555
O(4) O(5) 3.061(6) ? . 7_555
O(4) C(10) 3.156(5) ? . 7_555
O(4) C(11) 3.524(4) ? . 7_555
O(4) C(25) 3.471(5) ? . 7_555
O(5) O(3) 2.877(7) ? . 7_555
O(5) O(4) 3.061(6) ? . 7_555
O(5) C(10) 3.505(7) ? . 7_545
O(5) C(12) 3.450(7) ? . .
O(6) C(9) 3.249(8) ? . 7_545
O(6) C(10) 3.471(8) ? . 7_545
O(6) C(29) 3.221(14) ? . 3_555
O(6) C(34) 3.454(18) ? . 7_545
O(7) C(18) 3.485(6) ? . 1_545
O(7) C(24) 3.370(6) ? . .
O(7) C(25) 3.523(6) ? . .
O(7) C(34) 3.437(19) ? . 5_445
O(7) C(36) 3.55(2) ? . 5_445
O(8) O(8) 3.59(3) ? . 2_655
O(8) C(18) 3.59(2) ? . 5_545
O(9) C(18) 3.52(2) ? . 5_545
O(9) C(19) 3.52(2) ? . 5_545
O(9) C(28) 3.59(3) ? . 5_545
O(10) C(2) 3.336(7) ? . 1_545
O(10) C(3) 3.460(6) ? . 1_545
O(10) C(6) 3.486(7) ? . 1_545
O(10) C(7) 3.318(7) ? . 1_545
O(10) C(9) 3.330(6) ? . 7_545
O(10) C(10) 3.447(7) ? . 7_545
O(10) C(18) 3.262(7) ? . 1_545
O(10) C(19) 3.357(7) ? . 1_545
N(1) O(2) 3.338(4) ? . 6_545
N(1) C(16) 3.468(6) ? . 6_545
N(2) O(2) 3.046(5) ? . 6_545
N(2) C(4) 3.334(5) ? . 6_545
N(2) C(5) 3.280(5) ? . 6_545
N(3) O(2) 3.045(4) ? . 6_545
C(2) O(10) 3.336(7) ? . 1_565
C(3) O(10) 3.460(6) ? . 1_565
C(4) Cu(1) 3.305(4) ? . 6_555
C(4) N(2) 3.334(5) ? . 6_555
C(4) C(23) 3.466(6) ? . 6_555
C(5) Cu(1) 3.571(4) ? . 6_555
C(5) O(1) 3.253(4) ? . 6_555
C(5) N(2) 3.280(5) ? . 6_555
C(5) C(13) 3.330(6) ? . 6_555
C(6) O(10) 3.486(7) ? . 1_565
C(7) O(10) 3.318(7) ? . 1_565
C(9) O(6) 3.249(8) ? . 7_545
C(9) O(10) 3.330(6) ? . 7_545
C(10) O(3) 3.307(5) ? . 1_545
C(10) O(4) 3.156(5) ? . 7_555
C(10) O(5) 3.505(7) ? . 7_545
C(10) O(6) 3.471(8) ? . 7_545
C(10) O(10) 3.447(7) ? . 7_545
C(11) O(2) 3.552(4) ? . 6_545
C(11) O(3) 3.577(5) ? . 1_545
C(11) O(4) 3.524(4) ? . 7_555
C(11) C(16) 3.505(6) ? . 6_545
C(12) O(2) 3.066(5) ? . 6_545
C(12) O(3) 3.219(5) ? . 1_545
C(12) O(5) 3.450(7) ? . .
C(13) C(5) 3.330(6) ? . 6_545
C(15) O(3) 3.360(5) ? . 6_545
C(16) N(1) 3.468(6) ? . 6_555
C(16) C(11) 3.505(6) ? . 6_555
C(18) O(7) 3.485(6) ? . 1_565
C(18) O(8) 3.59(2) ? . 5_455
C(18) O(9) 3.52(2) ? . 5_455
C(18) O(10) 3.262(7) ? . 1_565
C(19) O(9) 3.52(2) ? . 5_455
C(19) O(10) 3.357(7) ? . 1_565
C(21) C(21) 3.313(7) ? . 2_555
C(21) C(33) 3.240(12) ? . 6_545
C(21) C(35) 3.065(18) ? . 6_545
C(22) C(33) 3.429(12) ? . 5_445
C(22) C(33) 3.390(13) ? . 6_545
C(22) C(35) 3.274(19) ? . 6_545
C(23) O(2) 3.170(6) ? . 6_545
C(23) C(4) 3.466(6) ? . 6_545
C(24) O(2) 3.017(5) ? . 6_545
C(24) O(7) 3.370(6) ? . .
C(25) O(4) 3.471(5) ? . 7_555
C(25) O(7) 3.523(6) ? . .
C(27) C(36) 3.50(2) ? . 7_555
C(28) O(9) 3.59(3) ? . 5_455
C(28) C(34) 3.598(18) ? . 7_555
C(28) C(36) 3.55(2) ? . 7_555
C(29) O(6) 3.221(14) ? . 3_555
C(33) C(21) 3.240(12) ? . 6_555
C(33) C(22) 3.429(12) ? . 5_555
C(33) C(22) 3.390(13) ? . 6_555
C(34) O(6) 3.454(18) ? . 7_545
C(34) O(7) 3.437(19) ? . 5_555
C(34) C(28) 3.598(18) ? . 7_555
C(35) C(21) 3.065(18) ? . 6_555
C(35) C(22) 3.274(19) ? . 6_555
C(36) O(7) 3.55(2) ? . 5_555
C(36) C(27) 3.50(2) ? . 7_555
C(36) C(28) 3.55(2) ? . 7_555
Cu(1) H(1) 3.205 ? . 6_545
Cl(1) H(3) 3.179 ? . 7_545
Cl(1) H(4) 3.032 ? . 7_545
Cl(1) H(5) 3.352 ? . .
Cl(1) H(10) 3.128 ? . 1_545
Cl(1) H(18) 3.379 ? . .
Cl(1) H(21) 3.371 ? . 3_555
O(1) H(1) 2.473 ? . 6_545
O(1) H(9) 3.307 ? . 6_545
O(1) H(15) 3.569 ? . 6_555
O(2) H(1) 3.367 ? . 6_545
O(2) H(6) 2.466 ? . 6_555
O(2) H(15) 2.587 ? . 6_555
O(3) H(4) 2.748 ? . 1_565
O(3) H(5) 2.924 ? . 1_565
O(3) H(6) 2.832 ? . 1_565
O(3) H(7) 2.626 ? . 6_555
O(4) H(4) 2.823 ? . 7_555
O(4) H(5) 3.086 ? . 7_555
O(4) H(17) 2.876 ? . 7_555
O(4) H(18) 3.138 ? . 7_555
O(5) H(4) 2.629 ? . 7_545
O(5) H(5) 2.475 ? . .
O(5) H(18) 2.914 ? . .
O(6) H(3) 2.618 ? . 7_545
O(6) H(4) 3.083 ? . 7_545
O(6) H(19) 3.324 ? . 1_545
O(6) H(20) 3.184 ? . 1_545
O(6) H(21) 2.513 ? . 3_555
O(7) H(5) 3.271 ? . .
O(7) H(10) 2.607 ? . 1_545
O(7) H(15) 3.529 ? . .
O(7) H(16) 2.553 ? . .
O(7) H(18) 2.663 ? . .
O(7) H(23) 3.037 ? . .
O(8) H(10) 3.540 ? . 5_545
O(8) H(14) 3.427 ? . 5_555
O(8) H(20) 3.561 ? . 5_545
O(9) H(10) 3.583 ? . 5_545
O(9) H(11) 3.584 ? . 5_545
O(9) H(20) 2.920 ? . 5_545
O(10) H(3) 2.662 ? . 7_545
O(10) H(4) 2.909 ? . 7_545
O(10) H(10) 2.622 ? . 1_545
O(10) H(11) 2.813 ? . 1_545
O(10) H(19) 2.847 ? . 1_545
N(1) H(8) 2.933 ? . 6_545
N(2) H(1) 3.133 ? . 6_545
C(1) H(8) 2.868 ? . 6_545
C(2) H(9) 3.585 ? . 6_545
C(3) H(1) 3.548 ? . 6_545
C(3) H(9) 3.336 ? . 6_545
C(3) H(15) 3.597 ? . 6_555
C(4) H(6) 3.598 ? . 6_555
C(4) H(15) 3.216 ? . 6_555
C(5) H(6) 3.059 ? . 1_565
C(5) H(7) 3.528 ? . 6_555
C(6) H(5) 3.470 ? . 1_565
C(6) H(6) 3.232 ? . 1_565
C(6) H(7) 3.348 ? . 6_555
C(7) H(4) 3.334 ? . 7_555
C(8) H(8) 2.808 ? . 6_545
C(8) H(17) 2.931 ? . 7_555
C(9) H(8) 2.911 ? . 6_545
C(9) H(17) 3.295 ? . 7_555
C(9) H(19) 3.269 ? . 7_555
C(10) H(8) 3.022 ? . 6_545
C(11) H(8) 2.993 ? . 6_545
C(12) H(1) 3.397 ? . 1_545
C(13) H(1) 3.098 ? . 6_545
C(14) H(1) 3.131 ? . 6_545
C(15) H(1) 3.246 ? . 6_545
C(15) H(6) 3.548 ? . 6_555
C(17) H(14) 3.269 ? . 1_565
C(17) H(15) 3.184 ? . 1_565
C(18) H(15) 3.330 ? . 1_565
C(20) H(21) 3.503 ? . 2_555
C(21) H(13) 3.159 ? . 2_555
C(21) H(22) 3.343 ? . 2_555
C(22) H(9) 3.178 ? . 1_545
C(22) H(13) 3.151 ? . 2_555
C(23) H(9) 3.497 ? . 1_545
C(24) H(9) 3.201 ? . 1_545
C(24) H(10) 3.307 ? . 1_545
C(25) H(2) 3.171 ? . 7_555
C(27) H(3) 3.080 ? . 7_555
C(29) H(12) 2.958 ? . 2_555
C(29) H(13) 3.571 ? . 2_555
C(30) H(12) 3.284 ? . 2_555
C(30) H(13) 2.939 ? . 2_555
C(31) H(13) 3.407 ? . 2_555
C(32) H(8) 3.331 ? . 6_545
C(32) H(13) 3.558 ? . 6_555
C(32) H(23) 3.319 ? . 5_555
C(33) H(13) 2.552 ? . 6_555
C(33) H(14) 2.776 ? . 5_555
C(33) H(14) 2.859 ? . 6_555
C(33) H(16) 3.417 ? . 5_555
C(33) H(23) 3.110 ? . 5_555
C(34) H(3) 3.499 ? . .
C(34) H(8) 3.577 ? . 6_545
C(34) H(20) 3.118 ? . 5_545
C(34) H(23) 3.570 ? . 5_555
C(35) H(2) 3.551 ? . .
C(35) H(8) 3.331 ? . 6_545
C(35) H(9) 3.571 ? . 6_545
C(35) H(13) 2.447 ? . 6_555
C(35) H(14) 2.878 ? . 6_555
C(35) H(22) 3.121 ? . 5_555
C(35) H(23) 3.172 ? . 5_555
C(36) H(2) 3.320 ? . .
C(36) H(3) 3.433 ? . .
C(36) H(23) 3.137 ? . 5_555
H(1) Cu(1) 3.205 ? . 6_555
H(1) O(1) 2.473 ? . 6_555
H(1) O(2) 3.367 ? . 6_555
H(1) N(2) 3.133 ? . 6_555
H(1) C(3) 3.548 ? . 6_555
H(1) C(12) 3.397 ? . 1_565
H(1) C(13) 3.098 ? . 6_555
H(1) C(14) 3.131 ? . 6_555
H(1) C(15) 3.246 ? . 6_555
H(1) H(5) 3.543 ? . 1_565
H(1) H(6) 2.475 ? . 1_565
H(1) H(7) 3.165 ? . 6_555
H(1) H(15) 3.220 ? . 1_565
H(2) C(25) 3.171 ? . 7_555
H(2) C(35) 3.551 ? . .
H(2) C(36) 3.320 ? . .
H(2) H(8) 3.289 ? . 6_545
H(2) H(17) 2.263 ? . 7_555
H(2) H(18) 3.376 ? . 7_555
H(2) H(19) 3.557 ? . 7_555
H(3) Cl(1) 3.179 ? . 7_545
H(3) O(6) 2.618 ? . 7_545
H(3) O(10) 2.662 ? . 7_545
H(3) C(27) 3.080 ? . 7_555
H(3) C(34) 3.499 ? . .
H(3) C(36) 3.433 ? . .
H(3) H(8) 3.456 ? . 6_545
H(3) H(17) 2.994 ? . 7_555
H(3) H(19) 2.395 ? . 7_555
H(4) Cl(1) 3.032 ? . 7_545
H(4) O(3) 2.748 ? . 1_545
H(4) O(4) 2.823 ? . 7_555
H(4) O(5) 2.629 ? . 7_545
H(4) O(6) 3.083 ? . 7_545
H(4) O(10) 2.909 ? . 7_545
H(4) C(7) 3.334 ? . 7_555
H(5) Cl(1) 3.352 ? . .
H(5) O(3) 2.924 ? . 1_545
H(5) O(4) 3.086 ? . 7_555
H(5) O(5) 2.475 ? . .
H(5) O(7) 3.271 ? . .
H(5) C(6) 3.470 ? . 1_545
H(5) H(1) 3.543 ? . 1_545
H(6) O(2) 2.466 ? . 6_545
H(6) O(3) 2.832 ? . 1_545
H(6) C(4) 3.598 ? . 6_545
H(6) C(5) 3.059 ? . 1_545
H(6) C(6) 3.232 ? . 1_545
H(6) C(15) 3.548 ? . 6_545
H(6) H(1) 2.475 ? . 1_545
H(6) H(7) 3.490 ? . 6_545
H(7) O(3) 2.626 ? . 6_545
H(7) C(5) 3.528 ? . 6_545
H(7) C(6) 3.348 ? . 6_545
H(7) H(1) 3.165 ? . 6_545
H(7) H(6) 3.490 ? . 6_555
H(7) H(21) 3.181 ? . 2_555
H(8) N(1) 2.933 ? . 6_555
H(8) C(1) 2.868 ? . 6_555
H(8) C(8) 2.808 ? . 6_555
H(8) C(9) 2.911 ? . 6_555
H(8) C(10) 3.022 ? . 6_555
H(8) C(11) 2.993 ? . 6_555
H(8) C(32) 3.331 ? . 6_555
H(8) C(34) 3.577 ? . 6_555
H(8) C(35) 3.331 ? . 6_555
H(8) H(2) 3.289 ? . 6_555
H(8) H(3) 3.456 ? . 6_555
H(9) O(1) 3.307 ? . 6_555
H(9) C(2) 3.585 ? . 6_555
H(9) C(3) 3.336 ? . 6_555
H(9) C(22) 3.178 ? . 1_565
H(9) C(23) 3.497 ? . 1_565
H(9) C(24) 3.201 ? . 1_565
H(9) C(35) 3.571 ? . 6_555
H(9) H(14) 2.663 ? . 1_565
H(9) H(15) 2.487 ? . 1_565
H(9) H(16) 3.301 ? . 1_565
H(10) Cl(1) 3.128 ? . 1_565
H(10) O(7) 2.607 ? . 1_565
H(10) O(8) 3.540 ? . 5_455
H(10) O(9) 3.583 ? . 5_455
H(10) O(10) 2.622 ? . 1_565
H(10) C(24) 3.307 ? . 1_565
H(10) H(15) 2.789 ? . 1_565
H(10) H(16) 2.893 ? . 1_565
H(11) O(9) 3.584 ? . 5_455
H(11) O(10) 2.813 ? . 1_565
H(12) C(29) 2.958 ? . 2_555
H(12) C(30) 3.284 ? . 2_555
H(12) H(21) 2.666 ? . 2_555
H(12) H(22) 3.251 ? . 2_555
H(13) C(21) 3.159 ? . 2_555
H(13) C(22) 3.151 ? . 2_555
H(13) C(29) 3.571 ? . 2_555
H(13) C(30) 2.939 ? . 2_555
H(13) C(31) 3.407 ? . 2_555
H(13) C(32) 3.558 ? . 6_545
H(13) C(33) 2.552 ? . 6_545
H(13) C(35) 2.447 ? . 6_545
H(13) H(13) 3.213 ? . 2_555
H(13) H(14) 3.167 ? . 2_555
H(13) H(22) 2.702 ? . 2_555
H(13) H(23) 3.492 ? . 2_555
H(14) O(8) 3.427 ? . 5_445
H(14) C(17) 3.269 ? . 1_545
H(14) C(33) 2.776 ? . 5_445
H(14) C(33) 2.859 ? . 6_545
H(14) C(35) 2.878 ? . 6_545
H(14) H(9) 2.663 ? . 1_545
H(14) H(13) 3.167 ? . 2_555
H(15) O(1) 3.569 ? . 6_545
H(15) O(2) 2.587 ? . 6_545
H(15) O(7) 3.529 ? . .
H(15) C(3) 3.597 ? . 6_545
H(15) C(4) 3.216 ? . 6_545
H(15) C(17) 3.184 ? . 1_545
H(15) C(18) 3.330 ? . 1_545
H(15) H(1) 3.220 ? . 1_545
H(15) H(9) 2.487 ? . 1_545
H(15) H(10) 2.789 ? . 1_545
H(16) O(7) 2.553 ? . .
H(16) C(33) 3.417 ? . 5_445
H(16) H(9) 3.301 ? . 1_545
H(16) H(10) 2.893 ? . 1_545
H(17) O(4) 2.876 ? . 7_555
H(17) C(8) 2.931 ? . 7_555
H(17) C(9) 3.295 ? . 7_555
H(17) H(2) 2.263 ? . 7_555
H(17) H(3) 2.994 ? . 7_555
H(18) Cl(1) 3.379 ? . .
H(18) O(4) 3.138 ? . 7_555
H(18) O(5) 2.914 ? . .
H(18) O(7) 2.663 ? . .
H(18) H(2) 3.376 ? . 7_555
H(18) H(22) 3.433 ? . 3_555
H(19) O(6) 3.324 ? . 1_565
H(19) O(10) 2.847 ? . 1_565
H(19) C(9) 3.269 ? . 7_555
H(19) H(2) 3.557 ? . 7_555
H(19) H(3) 2.395 ? . 7_555
H(20) O(6) 3.184 ? . 1_565
H(20) O(8) 3.561 ? . 5_455
H(20) O(9) 2.920 ? . 5_455
H(20) C(34) 3.118 ? . 5_455
H(21) Cl(1) 3.371 ? . 3_555
H(21) O(6) 2.513 ? . 3_555
H(21) C(20) 3.503 ? . 2_555
H(21) H(7) 3.181 ? . 2_555
H(21) H(12) 2.666 ? . 2_555
H(22) C(21) 3.343 ? . 2_555
H(22) C(35) 3.121 ? . 5_445
H(22) H(12) 3.251 ? . 2_555
H(22) H(13) 2.702 ? . 2_555
H(22) H(18) 3.433 ? . 3_555
H(22) H(23) 3.573 ? . 3_555
H(23) O(7) 3.037 ? . .
H(23) C(32) 3.319 ? . 5_445
H(23) C(33) 3.110 ? . 5_445
H(23) C(34) 3.570 ? . 5_445
H(23) C(35) 3.172 ? . 5_445
H(23) C(36) 3.137 ? . 5_445
H(23) H(13) 3.492 ? . 2_555
H(23) H(22) 3.573 ? . 3_555
O(2) Cu(1) 2.439(2) ? . 6_555

loop_
_geom_torsion_atom_site_label_1
_geom_torsion_atom_site_label_2
_geom_torsion_atom_site_label_3
_geom_torsion_atom_site_label_4
_geom_torsion
_geom_torsion_publ_flag
_geom_torsion_site_symmetry_1
_geom_torsion_site_symmetry_2
_geom_torsion_site_symmetry_3
_geom_torsion_site_symmetry_4
O(1) Cu(1) N(1) C(1) -21.8(3) ? . . . .
O(1) Cu(1) N(1) C(11) 156.3(2) ? . . . .
N(1) Cu(1) O(1) C(3) 32.0(3) ? . . . .
O(1) Cu(1) N(2) C(13) 13.5(4) ? . . . .
O(1) Cu(1) N(2) C(23) -154.7(2) ? . . . .
N(2) Cu(1) O(1) C(3) -144.0(3) ? . . . .
O(1) Cu(1) N(3) C(12) 9.5(11) ? . . . .
O(1) Cu(1) N(3) C(24) 128.5(10) ? . . . .
O(1) Cu(1) N(3) C(25) -107.6(10) ? . . . .
N(3) Cu(1) O(1) C(3) 58.4(11) ? . . . .
N(1) Cu(1) N(2) C(13) -148.6(5) ? . . . .
N(1) Cu(1) N(2) C(23) 43.2(7) ? . . . .
N(2) Cu(1) N(1) C(1) 140.8(5) ? . . . .
N(2) Cu(1) N(1) C(11) -41.2(7) ? . . . .
N(1) Cu(1) N(3) C(12) 36.1(2) ? . . . .
N(1) Cu(1) N(3) C(24) 155.1(2) ? . . . .
N(1) Cu(1) N(3) C(25) -81.0(3) ? . . . .
N(3) Cu(1) N(1) C(1) 161.4(3) ? . . . .
N(3) Cu(1) N(1) C(11) -20.6(2) ? . . . .
N(2) Cu(1) N(3) C(12) -148.5(2) ? . . . .
N(2) Cu(1) N(3) C(24) -29.5(2) ? . . . .
N(2) Cu(1) N(3) C(25) 94.3(3) ? . . . .
N(3) Cu(1) N(2) C(13) -169.1(4) ? . . . .
N(3) Cu(1) N(2) C(23) 22.7(2) ? . . . .
Cu(1) O(1) C(3) C(2) -22.6(6) ? . . . .
Cu(1) O(1) C(3) C(4) 162.0(2) ? . . . .
O(9) O(8) C(32) C(33) 173(3) ? . . . .
O(9) O(8) C(32) C(34) -25(3) ? . . . .
O(9) O(8) C(32) C(35) 147(3) ? . . . .
O(9) O(8) C(32) C(36) -33(4) ? . . . .
O(9) O(8) C(33) C(32) -25(12) ? . . . .
O(9) O(8) C(33) C(35) 8(13) ? . . . .
C(32) O(8) C(33) C(35) 33.2(18) ? . . . .
C(33) O(8) C(32) C(34) 162.0(15) ? . . . .
C(33) O(8) C(32) C(35) -26.9(15) ? . . . .
C(33) O(8) C(32) C(36) 154(2) ? . . . .
Cu(1) N(1) C(1) C(2) 1.0(5) ? . . . .
Cu(1) N(1) C(1) C(8) 176.3(3) ? . . . .
Cu(1) N(1) C(11) C(10) -179.4(3) ? . . . .
Cu(1) N(1) C(11) C(12) -0.9(4) ? . . . .
C(1) N(1) C(11) C(10) -1.3(6) ? . . . .
C(1) N(1) C(11) C(12) 177.2(3) ? . . . .
C(11) N(1) C(1) C(2) -176.8(3) ? . . . .
C(11) N(1) C(1) C(8) -1.5(6) ? . . . .
Cu(1) N(2) C(13) C(14) 16.4(6) ? . . . .
Cu(1) N(2) C(13) C(20) -163.8(3) ? . . . .
Cu(1) N(2) C(23) C(22) 166.5(3) ? . . . .
Cu(1) N(2) C(23) C(24) -9.5(4) ? . . . .
C(13) N(2) C(23) C(22) -3.6(6) ? . . . .
C(13) N(2) C(23) C(24) -179.7(3) ? . . . .
C(23) N(2) C(13) C(14) -176.1(4) ? . . . .
C(23) N(2) C(13) C(20) 3.7(6) ? . . . .
Cu(1) N(3) C(12) C(11) -44.6(3) ? . . . .
Cu(1) N(3) C(24) C(23) 31.9(4) ? . . . .
Cu(1) N(3) C(25) C(26) -62.3(5) ? . . . .
C(12) N(3) C(24) C(23) 143.4(3) ? . . . .
C(24) N(3) C(12) C(11) -157.9(3) ? . . . .
C(12) N(3) C(25) C(26) -176.8(4) ? . . . .
C(25) N(3) C(12) C(11) 79.1(4) ? . . . .
C(24) N(3) C(25) C(26) 58.7(5) ? . . . .
C(25) N(3) C(24) C(23) -95.7(4) ? . . . .
N(1) C(1) C(2) C(3) 20.3(6) ? . . . .
N(1) C(1) C(2) C(7) -158.8(4) ? . . . .
N(1) C(1) C(8) C(9) 3.0(6) ? . . . .
C(2) C(1) C(8) C(9) 178.1(4) ? . . . .
C(8) C(1) C(2) C(3) -154.7(4) ? . . . .
C(8) C(1) C(2) C(7) 26.2(6) ? . . . .
C(1) C(2) C(3) O(1) -9.6(7) ? . . . .
C(1) C(2) C(3) C(4) 165.7(4) ? . . . .
C(1) C(2) C(7) O(4) 2.0(7) ? . . . .
C(1) C(2) C(7) C(6) 180.0(3) ? . . . .
C(3) C(2) C(7) O(4) -177.1(4) ? . . . .
C(3) C(2) C(7) C(6) 0.8(6) ? . . . .
C(7) C(2) C(3) O(1) 169.6(4) ? . . . .
C(7) C(2) C(3) C(4) -15.2(6) ? . . . .
O(1) C(3) C(4) O(2) 19.1(5) ? . . . .
O(1) C(3) C(4) C(5) -161.5(4) ? . . . .
C(2) C(3) C(4) O(2) -156.8(4) ? . . . .
C(2) C(3) C(4) C(5) 22.7(6) ? . . . .
O(2) C(4) C(5) C(6) 165.3(4) ? . . . .
C(3) C(4) C(5) C(6) -14.1(6) ? . . . .
C(4) C(5) C(6) O(3) -175.7(4) ? . . . .
C(4) C(5) C(6) C(7) -0.6(7) ? . . . .
O(3) C(6) C(7) O(4) 1.7(6) ? . . . .
O(3) C(6) C(7) C(2) -176.5(4) ? . . . .
C(5) C(6) C(7) O(4) -173.9(4) ? . . . .
C(5) C(6) C(7) C(2) 7.9(7) ? . . . .
C(1) C(8) C(9) C(10) -1.6(7) ? . . . .
C(8) C(9) C(10) C(11) -1.3(6) ? . . . .
C(9) C(10) C(11) N(1) 2.7(6) ? . . . .
C(9) C(10) C(11) C(12) -175.7(4) ? . . . .
N(1) C(11) C(12) N(3) 32.0(4) ? . . . .
C(10) C(11) C(12) N(3) -149.5(4) ? . . . .
N(2) C(13) C(14) C(15) -140.1(4) ? . . . .
N(2) C(13) C(14) C(19) 43.2(7) ? . . . .
N(2) C(13) C(20) C(21) -0.9(7) ? . . . .
C(14) C(13) C(20) C(21) 178.9(4) ? . . . .
C(20) C(13) C(14) C(15) 40.2(7) ? . . . .
C(20) C(13) C(14) C(19) -136.6(5) ? . . . .
C(13) C(14) C(15) C(16) -175.5(5) ? . . . .
C(13) C(14) C(19) C(18) 175.0(5) ? . . . .
C(15) C(14) C(19) C(18) -1.8(8) ? . . . .
C(19) C(14) C(15) C(16) 1.3(8) ? . . . .
C(14) C(15) C(16) C(17) 0.2(6) ? . . . .
C(15) C(16) C(17) C(18) -1.2(8) ? . . . .
C(16) C(17) C(18) C(19) 0.8(8) ? . . . .
C(17) C(18) C(19) C(14) 0.8(8) ? . . . .
C(13) C(20) C(21) C(22) -2.0(7) ? . . . .
C(20) C(21) C(22) C(23) 2.1(7) ? . . . .
C(21) C(22) C(23) N(2) 0.7(7) ? . . . .
C(21) C(22) C(23) C(24) 176.7(4) ? . . . .
N(2) C(23) C(24) N(3) -15.6(5) ? . . . .
C(22) C(23) C(24) N(3) 168.2(4) ? . . . .
N(3) C(25) C(26) C(27) 82.8(5) ? . . . .
N(3) C(25) C(26) C(31) -100.8(5) ? . . . .
C(25) C(26) C(27) C(28) 176.5(5) ? . . . .
C(25) C(26) C(31) C(30) -175.7(5) ? . . . .
C(27) C(26) C(31) C(30) 0.7(8) ? . . . .
C(31) C(26) C(27) C(28) 0.1(6) ? . . . .
C(26) C(27) C(28) C(29) -0.8(10) ? . . . .
C(27) C(28) C(29) C(30) 0.6(9) ? . . . .
C(28) C(29) C(30) C(31) 0.2(9) ? . . . .
C(29) C(30) C(31) C(26) -0.8(10) ? . . . .
O(8) C(32) C(33) C(35) -147.3(18) ? . . . .
O(8) C(32) C(34) C(36) -169(2) ? . . . .
O(8) C(32) C(35) C(33) 37(2) ? . . . .
O(8) C(32) C(36) C(34) 17(4) ? . . . .
C(33) C(32) C(34) C(36) -39(4) ? . . . .
C(34) C(32) C(33) O(8) -136(3) ? . . . .
C(34) C(32) C(33) C(35) 77(3) ? . . . .
C(35) C(32) C(33) O(8) 147.3(18) ? . . . .
C(33) C(32) C(36) C(34) 160(2) ? . . . .
C(36) C(32) C(33) O(8) -158(2) ? . . . .
C(36) C(32) C(33) C(35) 55(2) ? . . . .
C(34) C(32) C(35) C(33) -152.7(15) ? . . . .
C(35) C(32) C(34) C(36) 21(3) ? . . . .
C(35) C(32) C(36) C(34) -162(2) ? . . . .
C(36) C(32) C(35) C(33) -143.6(15) ? . . . .
O(8) C(33) C(35) C(32) -27.5(15) ? . . . .
